data_4342770
loop_
_publ_author_name
'Forni\'es, Juan'
'Gim\'enez, Nora'
'Ib\'a\~nez, Susana'
'Lalinde, Elena'
'Mart\'in, Antonio'
'Moreno, M. Teresa'

_publ_section_title
;
 An Extended Chain and Trinuclear Complexes Based on Pt(II)-M (M = Tl(I),
 Pb(II)) Bonds: Contrasting Photophysical Behavior.
;
_journal_issue 9
_journal_name_full 'Inorganic chemistry'
_journal_page_first 4351
_journal_page_last 4363
_journal_paper_doi 10.1021/acs.inorgchem.5b00083
_journal_volume 54
_journal_year 2015
_chemical_formula_sum 'C66.75 H53.5 Cl1.5 F20 N3 Pt2 Tl'
_chemical_formula_weight 1925.35
_chemical_name_systematic
; 
 ? 
;
_space_group_IT_number 14
_symmetry_cell_setting monoclinic
_symmetry_space_group_name_Hall '-P 2yn'
_symmetry_space_group_name_H-M 'P 1 21/n 1'
_atom_sites_solution_hydrogens geom
_atom_sites_solution_primary direct
_atom_sites_solution_secondary difmap
_audit_creation_method SHELXL-97
_cell_angle_alpha 90.00
_cell_angle_beta 109.132(3)
_cell_angle_gamma 90.00
_cell_formula_units_Z 4
_cell_length_a 15.6391(3)
_cell_length_b 21.9389(3)
_cell_length_c 21.3206(5)
_cell_measurement_reflns_used 14282
_cell_measurement_temperature 150(2)
_cell_measurement_theta_max 28.8775
_cell_measurement_theta_min 3.8006
_cell_volume 6911.1(3)
_computing_cell_refinement
;
CrysAlis RED, Oxford Diffraction Ltd.,
Version 1.171.32.4 (release 27-04-2006 CrysAlis171 .NET)
(compiled Apr 27 2007,17:53:11)
;
_computing_data_collection
;
CrysAlis CCD, Oxford Diffraction Ltd.,
Version 1.171.32.4 (release 27-04-2006 CrysAlis171 .NET)
(compiled Apr 27 2007,17:53:11)
;
_computing_data_reduction
;
CrysAlis RED, Oxford Diffraction Ltd.,
Version 1.171.32.4 (release 27-04-2006 CrysAlis171 .NET)
(compiled Apr 27 2007,17:53:11)
;
_computing_structure_refinement 'SHELXL-97 (Sheldrick, 1997)'
_computing_structure_solution 'SHELXS-97 (Sheldrick, 1990)'
_diffrn_ambient_temperature 150(2)
_diffrn_detector_area_resol_mean 16.0655
_diffrn_measured_fraction_theta_full 0.991
_diffrn_measured_fraction_theta_max 0.991
_diffrn_measurement_details
;
  1 phi     88.00  149.50   0.7500   15.0000
omega____ theta____ kappa____ phi______ omega'___ theta'___ frames
 -40.0000  -19.8053    0.0000     -        0.0000    0.0000 82

  2 omega  -47.00    4.75   0.7500   15.0000
omega____ theta____ kappa____ phi______ omega'___ theta'___ frames
    -      -19.8053   45.0000  120.0000    0.0000    0.0000 69

  3 omega  -66.00  -19.50   0.7500   15.0000
omega____ theta____ kappa____ phi______ omega'___ theta'___ frames
    -      -19.8053  102.0000  -10.0000    0.0000    0.0000 62

  4 omega  -50.00    1.75   0.7500   15.0000
omega____ theta____ kappa____ phi______ omega'___ theta'___ frames
    -       22.2271  -45.0000  120.0000    0.0000    0.0000 69

  5 omega   21.00   69.00   0.7500   15.0000
omega____ theta____ kappa____ phi______ omega'___ theta'___ frames
    -       22.2271 -102.0000 -169.0000    0.0000    0.0000 64

  6 omega   20.00   63.50   0.7500   15.0000
omega____ theta____ kappa____ phi______ omega'___ theta'___ frames
    -       22.2271 -132.0000   23.0000    0.0000    0.0000 58

  7 omega  -50.00    1.75   0.7500   15.0000
omega____ theta____ kappa____ phi______ omega'___ theta'___ frames
    -       22.2271  -45.0000  240.0000    0.0000    0.0000 69

;
_diffrn_measurement_device_type Xcalibur
_diffrn_measurement_method 'w scans'
_diffrn_orient_matrix_UB_11 0.0410130971
_diffrn_orient_matrix_UB_12 -0.0145283339
_diffrn_orient_matrix_UB_13 0.0182896648
_diffrn_orient_matrix_UB_21 -0.0150020643
_diffrn_orient_matrix_UB_22 -0.0272050173
_diffrn_orient_matrix_UB_23 -0.0181641284
_diffrn_orient_matrix_UB_31 0.0196640814
_diffrn_orient_matrix_UB_32 0.0095390465
_diffrn_orient_matrix_UB_33 -0.0239281730
_diffrn_radiation_monochromator graphite
_diffrn_radiation_source 'Enhance (Mo) X-ray Source'
_diffrn_radiation_type MoK\a
_diffrn_radiation_wavelength 0.71073
_diffrn_reflns_av_R_equivalents 0.0408
_diffrn_reflns_av_sigmaI/netI 0.0690
_diffrn_reflns_limit_h_max 18
_diffrn_reflns_limit_h_min -15
_diffrn_reflns_limit_k_max 26
_diffrn_reflns_limit_k_min -25
_diffrn_reflns_limit_l_max 19
_diffrn_reflns_limit_l_min -25
_diffrn_reflns_number 37859
_diffrn_reflns_theta_full 25.10
_diffrn_reflns_theta_max 25.10
_diffrn_reflns_theta_min 3.82
_exptl_absorpt_coefficient_mu 6.517
_exptl_absorpt_correction_T_max 0.4220
_exptl_absorpt_correction_T_min 0.1616
_exptl_absorpt_correction_type multi-scan
_exptl_absorpt_process_details
;
CrysAlis RED, Oxford Diffraction Ltd.,
Version 1.171.32.4 (release 27-04-2006 CrysAlis171 .NET)
(compiled Apr 27 2007,17:53:11)
Empirical absorption correction using spherical harmonics,
 implemented in SCALE3 ABSPACK scaling algorithm.
;
_exptl_crystal_colour 'pale yellow'
_exptl_crystal_density_diffrn 1.850
_exptl_crystal_density_method 'not measured'
_exptl_crystal_description block
_exptl_crystal_F_000 3670
_exptl_crystal_size_max 0.44
_exptl_crystal_size_mid 0.29
_exptl_crystal_size_min 0.16
_refine_diff_density_max 3.100
_refine_diff_density_min -1.007
_refine_diff_density_rms 0.167
_refine_ls_extinction_method none
_refine_ls_goodness_of_fit_ref 1.026
_refine_ls_hydrogen_treatment constr
_refine_ls_matrix_type full
_refine_ls_number_parameters 853
_refine_ls_number_reflns 12218
_refine_ls_number_restraints 24
_refine_ls_restrained_S_all 1.037
_refine_ls_R_factor_all 0.0784
_refine_ls_R_factor_gt 0.0412
_refine_ls_shift/su_max 0.001
_refine_ls_shift/su_mean 0.000
_refine_ls_structure_factor_coef Fsqd
_refine_ls_weighting_details 'calc w=1/[\s^2^(Fo^2^)+(0.0600P)^2^+0.0000P] where P=(Fo^2^+2Fc^2^)/3'
_refine_ls_weighting_scheme calc
_refine_ls_wR_factor_gt 0.0994
_refine_ls_wR_factor_ref 0.1145
_reflns_number_gt 7564
_reflns_number_total 12218
_reflns_threshold_expression >2sigma(I)
_cod_data_source_file ic5b00083_si_002.cif
_cod_data_source_block 2a
_cod_depositor_comments 'Adding full bibliography for 4342769--4342773.cif.'
_cod_original_cell_volume 6911.1(2)
_cod_original_formula_sum 'C66.75 H53.50 Cl1.50 F20 N3 Pt2 Tl'
_cod_database_code 4342770

loop_
_symmetry_equiv_pos_as_xyz
'x, y, z'
'-x+1/2, y+1/2, -z+1/2'
'-x, -y, -z'
'x-1/2, -y-1/2, z-1/2'

loop_
_atom_site_label
_atom_site_type_symbol
_atom_site_fract_x
_atom_site_fract_y
_atom_site_fract_z
_atom_site_U_iso_or_equiv
_atom_site_adp_type
_atom_site_occupancy
_atom_site_symmetry_multiplicity
_atom_site_calc_flag
_atom_site_refinement_flags
Pt1 Pt 0.35032(3) 0.204922(14) 0.409339(19) 0.04526(12) Uani 1 1 d .
Pt2 Pt 0.10437(2) 0.225397(15) 0.551088(16) 0.03986(11) Uani 1 1 d .
Tl Tl 0.25796(3) 0.238272(18) 0.501117(19) 0.05503(13) Uani 1 1 d .
F1 F 0.4244(4) 0.1658(3) 0.5661(3) 0.0811(18) Uani 1 1 d .
F2 F 0.5448(5) 0.0857(3) 0.6314(4) 0.123(3) Uani 1 1 d .
F3 F 0.6368(5) 0.0180(4) 0.5671(4) 0.129(3) Uani 1 1 d U
F4 F 0.5970(5) 0.0294(3) 0.4349(4) 0.112(2) Uani 1 1 d U
F5 F 0.4717(5) 0.1087(3) 0.3661(4) 0.090(2) Uani 1 1 d .
F6 F 0.2674(4) 0.1652(2) 0.2583(3) 0.0665(16) Uani 1 1 d .
F7 F 0.1634(5) 0.0739(3) 0.1967(3) 0.0835(19) Uani 1 1 d .
F8 F 0.1025(4) -0.0090(3) 0.2667(3) 0.0827(19) Uani 1 1 d .
F9 F 0.1479(4) 0.0023(2) 0.4007(3) 0.084(2) Uani 1 1 d .
F10 F 0.2498(4) 0.0965(2) 0.4635(3) 0.0611(15) Uani 1 1 d .
F11 F -0.1001(4) 0.2542(3) 0.5366(3) 0.0731(17) Uani 1 1 d .
F12 F -0.2159(5) 0.3384(4) 0.4678(4) 0.130(3) Uani 1 1 d .
F13 F -0.1643(5) 0.4209(4) 0.3912(4) 0.126(3) Uani 1 1 d .
F14 F 0.0026(5) 0.4157(3) 0.3831(3) 0.100(2) Uani 1 1 d .
F15 F 0.1216(4) 0.3319(3) 0.4514(3) 0.0784(18) Uani 1 1 d .
F16 F 0.0766(3) 0.1932(2) 0.3952(2) 0.0523(13) Uani 1 1 d .
F17 F -0.0142(4) 0.1047(2) 0.3157(2) 0.0621(15) Uani 1 1 d .
F18 F -0.1080(4) 0.0205(2) 0.3603(3) 0.0772(17) Uani 1 1 d .
F19 F -0.1087(4) 0.0263(2) 0.4867(3) 0.0746(18) Uani 1 1 d .
F20 F -0.0153(4) 0.1127(2) 0.5697(3) 0.0649(15) Uani 1 1 d .
N1 N 0.2648(6) 0.2743(3) 0.3553(4) 0.052(2) Uani 1 1 d .
N2 N 0.2019(5) 0.1669(4) 0.6141(4) 0.048(2) Uani 1 1 d .
C1 C 0.4407(6) 0.1430(4) 0.4628(6) 0.054(3) Uani 1 1 d .
C2 C 0.4641(7) 0.1327(4) 0.5304(6) 0.063(3) Uani 1 1 d .
C3 C 0.5274(9) 0.0922(6) 0.5651(7) 0.085(4) Uani 1 1 d .
C4 C 0.5717(8) 0.0587(5) 0.5323(9) 0.087(4) Uani 1 1 d .
C5 C 0.5522(9) 0.0646(5) 0.4652(9) 0.083(4) Uani 1 1 d .
C6 C 0.4886(7) 0.1050(4) 0.4321(7) 0.067(3) Uani 1 1 d .
C7 C 0.2646(6) 0.1352(4) 0.3646(5) 0.054(3) Uani 1 1 d .
C8 C 0.2383(7) 0.1260(4) 0.2948(5) 0.054(3) Uani 1 1 d .
C9 C 0.1847(7) 0.0783(4) 0.2615(5) 0.060(3) Uani 1 1 d .
C10 C 0.1548(6) 0.0359(4) 0.2980(5) 0.053(2) Uani 1 1 d .
C11 C 0.1769(7) 0.0428(4) 0.3641(6) 0.061(3) Uani 1 1 d .
C12 C 0.2311(6) 0.0920(4) 0.3974(5) 0.052(3) Uani 1 1 d .
C13 C 0.0161(6) 0.2888(4) 0.4971(4) 0.044(2) Uani 1 1 d .
C14 C -0.0718(7) 0.2944(4) 0.4988(5) 0.054(2) Uani 1 1 d .
C15 C -0.1296(7) 0.3379(6) 0.4646(6) 0.075(3) Uani 1 1 d .
C16 C -0.1057(9) 0.3789(6) 0.4259(6) 0.080(3) Uani 1 1 d .
C17 C -0.0215(9) 0.3757(5) 0.4223(6) 0.071(3) Uani 1 1 d .
C18 C 0.0371(6) 0.3315(4) 0.4579(4) 0.048(2) Uani 1 1 d .
C19 C 0.0367(5) 0.1580(3) 0.4878(4) 0.0333(19) Uani 1 1 d .
C20 C 0.0321(6) 0.1516(4) 0.4200(4) 0.045(2) Uani 1 1 d .
C21 C -0.0132(6) 0.1072(4) 0.3793(4) 0.043(2) Uani 1 1 d .
C22 C -0.0610(7) 0.0647(4) 0.4032(6) 0.059(3) Uani 1 1 d .
C23 C -0.0619(7) 0.0673(4) 0.4657(5) 0.051(2) Uani 1 1 d .
C24 C -0.0115(6) 0.1131(4) 0.5062(4) 0.043(2) Uani 1 1 d .
C25 C 0.1783(7) 0.2718(4) 0.3157(5) 0.051(2) Uani 1 1 d .
H25A H 0.1470 0.2339 0.3086 0.061 Uiso 1 1 calc R
C26 C 0.1351(7) 0.3231(5) 0.2856(5) 0.069(3) Uani 1 1 d .
H26A H 0.0735 0.3199 0.2584 0.082 Uiso 1 1 calc R
C27 C 0.1750(10) 0.3778(5) 0.2925(6) 0.079(4) Uani 1 1 d .
H27A H 0.1427 0.4122 0.2694 0.095 Uiso 1 1 calc R
C28 C 0.2632(8) 0.3838(5) 0.3331(5) 0.058(3) Uani 1 1 d .
C29 C 0.3133(10) 0.4381(5) 0.3459(7) 0.085(4) Uani 1 1 d .
H29A H 0.2846 0.4741 0.3246 0.102 Uiso 1 1 calc R
C30 C 0.4010(10) 0.4425(5) 0.3873(7) 0.084(4) Uani 1 1 d .
H30A H 0.4328 0.4801 0.3942 0.101 Uiso 1 1 calc R
C31 C 0.4430(9) 0.3868(5) 0.4202(7) 0.074(4) Uani 1 1 d .
C32 C 0.5313(9) 0.3872(5) 0.4641(7) 0.079(4) Uani 1 1 d .
H32A H 0.5648 0.4242 0.4712 0.095 Uiso 1 1 calc R
C33 C 0.5713(8) 0.3356(5) 0.4975(6) 0.073(3) Uani 1 1 d .
H33A H 0.6312 0.3365 0.5281 0.088 Uiso 1 1 calc R
C34 C 0.5199(8) 0.2806(4) 0.4847(6) 0.061(3) Uani 1 1 d .
H34A H 0.5468 0.2443 0.5068 0.073 Uiso 1 1 calc R
C35 C 0.4357(6) 0.2785(4) 0.4429(5) 0.041(2) Uani 1 1 d .
C36 C 0.3951(9) 0.3329(4) 0.4098(5) 0.056(3) Uani 1 1 d .
C37 C 0.3067(8) 0.3293(4) 0.3662(5) 0.048(3) Uani 1 1 d .
C38 C 0.2154(7) 0.1078(4) 0.6007(5) 0.052(2) Uani 1 1 d .
H38A H 0.1770 0.0886 0.5617 0.063 Uiso 1 1 calc R
C39 C 0.2877(7) 0.0757(5) 0.6460(5) 0.062(3) Uani 1 1 d .
H39A H 0.2983 0.0341 0.6384 0.075 Uiso 1 1 calc R
C40 C 0.3439(7) 0.1062(6) 0.7025(6) 0.074(3) Uani 1 1 d .
H40A H 0.3935 0.0850 0.7326 0.089 Uiso 1 1 calc R
C41 C 0.3285(7) 0.1661(5) 0.7153(5) 0.060(3) Uani 1 1 d .
C42 C 0.3815(8) 0.1999(6) 0.7711(6) 0.080(3) Uani 1 1 d .
H42A H 0.4318 0.1815 0.8034 0.095 Uiso 1 1 calc R
C43 C 0.3598(8) 0.2590(7) 0.7783(6) 0.079(3) Uani 1 1 d .
H43A H 0.3942 0.2797 0.8177 0.095 Uiso 1 1 calc R
C44 C 0.2923(7) 0.2907(5) 0.7330(5) 0.060(3) Uani 1 1 d .
C45 C 0.2713(8) 0.3529(6) 0.7375(5) 0.069(3) Uani 1 1 d .
H45A H 0.3037 0.3756 0.7759 0.083 Uiso 1 1 calc R
C46 C 0.2048(8) 0.3807(5) 0.6871(6) 0.069(3) Uani 1 1 d .
H46A H 0.1923 0.4228 0.6905 0.083 Uiso 1 1 calc R
C47 C 0.1556(6) 0.3482(4) 0.6314(4) 0.049(2) Uani 1 1 d .
H47A H 0.1102 0.3686 0.5970 0.059 Uiso 1 1 calc R
C48 C 0.1705(6) 0.2860(4) 0.6241(4) 0.044(2) Uani 1 1 d .
C49 C 0.2390(6) 0.2593(4) 0.6754(4) 0.048(2) Uani 1 1 d .
C50 C 0.2585(6) 0.1965(4) 0.6684(4) 0.042(2) Uani 1 1 d .
N3 N 0.0062(5) 0.2323(3) 0.7511(4) 0.050(2) Uani 1 1 d .
C51 C 0.0032(7) 0.2854(4) 0.7050(5) 0.057(3) Uani 1 1 d .
H51A H 0.0650 0.3024 0.7159 0.068 Uiso 1 1 calc R
H51B H -0.0148 0.2698 0.6589 0.068 Uiso 1 1 calc R
C52 C -0.0601(8) 0.3362(5) 0.7076(6) 0.080(4) Uani 1 1 d .
H52A H -0.1231 0.3226 0.6850 0.096 Uiso 1 1 calc R
H52B H -0.0536 0.3444 0.7546 0.096 Uiso 1 1 calc R
C53 C -0.0446(9) 0.3938(5) 0.6764(7) 0.096(5) Uani 1 1 d .
H53A H -0.0569 0.3863 0.6285 0.115 Uiso 1 1 calc R
H53B H 0.0200 0.4049 0.6960 0.115 Uiso 1 1 calc R
C54 C -0.1014(10) 0.4475(6) 0.6840(7) 0.124(5) Uani 1 1 d U
H54A H -0.0831 0.4840 0.6651 0.187 Uiso 1 1 calc R
H54B H -0.0924 0.4542 0.7311 0.187 Uiso 1 1 calc R
H54C H -0.1655 0.4389 0.6605 0.187 Uiso 1 1 calc R
C55 C 0.0690(6) 0.1846(4) 0.7363(5) 0.054(3) Uani 1 1 d .
H55A H 0.0442 0.1731 0.6889 0.065 Uiso 1 1 calc R
H55B H 0.1290 0.2035 0.7436 0.065 Uiso 1 1 calc R
C56 C 0.0816(7) 0.1280(4) 0.7774(5) 0.054(3) Uani 1 1 d .
H56A H 0.1151 0.1381 0.8243 0.065 Uiso 1 1 calc R
H56B H 0.0217 0.1116 0.7752 0.065 Uiso 1 1 calc R
C57 C 0.1324(8) 0.0808(5) 0.7538(6) 0.075(3) Uani 1 1 d .
H57A H 0.1928 0.0973 0.7577 0.091 Uiso 1 1 calc R
H57B H 0.1001 0.0730 0.7062 0.091 Uiso 1 1 calc R
C58 C 0.1447(8) 0.0212(4) 0.7907(5) 0.076(3) Uani 1 1 d .
H58A H 0.1780 -0.0072 0.7718 0.114 Uiso 1 1 calc R
H58B H 0.0854 0.0040 0.7866 0.114 Uiso 1 1 calc R
H58C H 0.1789 0.0281 0.8377 0.114 Uiso 1 1 calc R
C59 C 0.0430(6) 0.2526(4) 0.8233(4) 0.050(2) Uani 1 1 d .
H59A H -0.0033 0.2783 0.8329 0.060 Uiso 1 1 calc R
H59B H 0.0520 0.2161 0.8520 0.060 Uiso 1 1 calc R
C60 C 0.1303(7) 0.2875(5) 0.8421(5) 0.063(3) Uani 1 1 d .
H60A H 0.1747 0.2647 0.8272 0.076 Uiso 1 1 calc R
H60B H 0.1197 0.3273 0.8190 0.076 Uiso 1 1 calc R
C61 C 0.1691(7) 0.2982(5) 0.9156(6) 0.068(3) Uani 1 1 d .
H61A H 0.1860 0.2584 0.9383 0.081 Uiso 1 1 calc R
H61B H 0.1222 0.3168 0.9313 0.081 Uiso 1 1 calc R
C62 C 0.2521(8) 0.3394(5) 0.9347(7) 0.094(4) Uani 1 1 d .
H62A H 0.2761 0.3434 0.9831 0.141 Uiso 1 1 calc R
H62B H 0.2351 0.3797 0.9147 0.141 Uiso 1 1 calc R
H62C H 0.2985 0.3216 0.9186 0.141 Uiso 1 1 calc R
C63 C -0.0877(6) 0.2047(4) 0.7385(5) 0.059(3) Uani 1 1 d .
H63A H -0.1297 0.2374 0.7418 0.071 Uiso 1 1 calc R
H63B H -0.0843 0.1746 0.7738 0.071 Uiso 1 1 calc R
C64 C -0.1272(8) 0.1731(5) 0.6705(6) 0.081(4) Uani 1 1 d .
H64A H -0.0926 0.1355 0.6699 0.097 Uiso 1 1 calc R
H64B H -0.1215 0.2005 0.6352 0.097 Uiso 1 1 calc R
C65 C -0.2295(8) 0.1567(6) 0.6564(6) 0.087(4) Uani 1 1 d .
H65A H -0.2476 0.1256 0.6208 0.105 Uiso 1 1 calc R
H65B H -0.2366 0.1385 0.6968 0.105 Uiso 1 1 calc R
C66 C -0.2907(9) 0.2097(7) 0.6362(8) 0.117(5) Uani 1 1 d .
H66A H -0.3533 0.1965 0.6278 0.175 Uiso 1 1 calc R
H66B H -0.2850 0.2276 0.5956 0.175 Uiso 1 1 calc R
H66C H -0.2744 0.2402 0.6717 0.175 Uiso 1 1 calc R
Cl1 Cl 0.4795(6) 0.2975(4) 0.6559(5) 0.145(3) Uiso 0.50 1 d PD
Cl2 Cl 0.3763(7) 0.3912(4) 0.5725(5) 0.155(3) Uiso 0.50 1 d PD
C67 C 0.4574(18) 0.3745(5) 0.6470(9) 0.172(15) Uiso 0.50 1 d PD
H67A H 0.4367 0.3888 0.6837 0.206 Uiso 0.50 1 calc PR
H67B H 0.5138 0.3965 0.6501 0.206 Uiso 0.50 1 calc PR
Cl3 Cl 0.7595(10) 0.4763(9) 0.5108(8) 0.135(6) Uiso 0.25 1 d PD
Cl4 Cl 0.9290(11) 0.5063(10) 0.4973(11) 0.167(7) Uiso 0.25 1 d PD
C68 C 0.831(2) 0.5355(8) 0.507(4) 0.15(2) Uiso 0.25 1 d PD
H68A H 0.8459 0.5600 0.5480 0.177 Uiso 0.25 1 calc PR
H68B H 0.7996 0.5624 0.4689 0.177 Uiso 0.25 1 calc PR

loop_
_atom_site_aniso_label
_atom_site_aniso_U_11
_atom_site_aniso_U_22
_atom_site_aniso_U_33
_atom_site_aniso_U_23
_atom_site_aniso_U_13
_atom_site_aniso_U_12
Pt1 0.0543(2) 0.03247(19) 0.0603(3) 0.00401(17) 0.0342(2) 0.00421(17)
Pt2 0.0428(2) 0.0436(2) 0.0358(2) -0.00157(16) 0.01641(17) -0.00228(17)
Tl 0.0579(3) 0.0622(3) 0.0572(3) -0.00124(19) 0.0354(2) -0.0001(2)
F1 0.089(5) 0.077(4) 0.066(4) 0.010(3) 0.010(4) 0.009(4)
F2 0.121(7) 0.085(5) 0.112(7) 0.028(5) -0.031(5) -0.001(5)
F3 0.095(5) 0.095(4) 0.167(6) 0.018(4) 0.002(4) 0.000(4)
F4 0.098(4) 0.074(4) 0.174(6) -0.008(4) 0.059(4) 0.016(4)
F5 0.117(6) 0.060(4) 0.128(6) -0.005(4) 0.087(5) -0.001(4)
F6 0.101(5) 0.053(3) 0.068(4) 0.006(3) 0.058(4) 0.000(3)
F7 0.120(6) 0.064(4) 0.073(5) -0.014(3) 0.042(4) 0.001(4)
F8 0.084(5) 0.065(4) 0.104(5) -0.023(4) 0.037(4) -0.026(4)
F9 0.099(5) 0.060(3) 0.116(5) 0.016(4) 0.068(5) -0.013(3)
F10 0.072(4) 0.061(3) 0.058(4) 0.017(3) 0.031(3) 0.005(3)
F11 0.051(4) 0.094(4) 0.081(4) 0.007(4) 0.031(3) -0.010(3)
F12 0.059(5) 0.133(7) 0.193(9) 0.026(6) 0.032(5) 0.022(5)
F13 0.104(6) 0.122(6) 0.134(7) 0.054(5) 0.013(5) 0.053(5)
F14 0.116(6) 0.075(4) 0.104(5) 0.050(4) 0.031(5) 0.013(4)
F15 0.083(4) 0.070(4) 0.097(5) 0.030(3) 0.048(4) 0.008(4)
F16 0.052(3) 0.068(3) 0.040(3) 0.001(3) 0.019(3) -0.005(3)
F17 0.058(4) 0.082(4) 0.045(3) -0.009(3) 0.015(3) 0.011(3)
F18 0.085(4) 0.058(3) 0.080(4) -0.021(3) 0.016(4) -0.011(3)
F19 0.097(5) 0.057(3) 0.077(4) 0.004(3) 0.038(4) -0.021(3)
F20 0.086(4) 0.058(3) 0.054(4) 0.007(3) 0.027(3) -0.015(3)
N1 0.068(6) 0.042(4) 0.057(5) 0.000(4) 0.034(5) 0.002(4)
N2 0.040(4) 0.067(5) 0.039(5) 0.024(4) 0.016(4) 0.011(4)
C1 0.051(6) 0.027(5) 0.094(9) -0.001(5) 0.037(6) -0.001(4)
C2 0.059(7) 0.041(6) 0.090(9) -0.009(6) 0.025(7) 0.001(5)
C3 0.062(8) 0.080(9) 0.091(11) 0.023(8) -0.005(8) -0.012(8)
C4 0.040(7) 0.036(6) 0.165(15) 0.024(8) 0.005(9) 0.020(5)
C5 0.072(9) 0.052(7) 0.139(13) -0.002(8) 0.052(10) -0.006(7)
C6 0.048(7) 0.037(6) 0.117(10) 0.018(6) 0.027(7) -0.006(5)
C7 0.040(6) 0.032(5) 0.098(8) 0.017(5) 0.035(6) 0.016(4)
C8 0.057(7) 0.049(6) 0.069(7) 0.006(5) 0.037(6) 0.011(5)
C9 0.054(7) 0.056(6) 0.064(8) -0.024(6) 0.013(6) -0.001(5)
C10 0.046(6) 0.043(6) 0.067(7) 0.003(5) 0.016(6) -0.004(5)
C11 0.051(7) 0.036(5) 0.106(10) 0.009(6) 0.039(7) 0.008(5)
C12 0.050(6) 0.054(6) 0.063(7) 0.017(5) 0.033(6) 0.020(5)
C13 0.048(6) 0.038(5) 0.043(5) 0.007(4) 0.013(5) 0.008(4)
C14 0.043(6) 0.056(6) 0.058(6) 0.005(5) 0.011(5) 0.003(5)
C15 0.046(7) 0.094(9) 0.071(8) 0.001(7) 0.000(6) 0.016(7)
C16 0.072(9) 0.080(8) 0.068(8) 0.021(7) -0.002(7) 0.035(7)
C17 0.088(9) 0.056(7) 0.075(8) 0.012(6) 0.035(7) -0.001(7)
C18 0.042(6) 0.047(6) 0.043(6) -0.003(5) -0.002(5) -0.007(5)
C19 0.038(5) 0.033(4) 0.028(5) 0.008(4) 0.010(4) 0.007(4)
C20 0.048(6) 0.044(5) 0.053(6) -0.001(5) 0.029(5) 0.001(5)
C21 0.048(6) 0.049(5) 0.025(5) 0.005(4) 0.002(4) 0.017(5)
C22 0.050(6) 0.033(5) 0.090(8) -0.018(5) 0.017(6) -0.009(5)
C23 0.073(7) 0.046(5) 0.039(6) 0.000(4) 0.025(6) 0.001(5)
C24 0.050(6) 0.055(5) 0.012(4) -0.004(4) -0.007(4) 0.003(5)
C25 0.056(7) 0.056(6) 0.050(6) 0.014(5) 0.028(6) 0.015(5)
C26 0.068(7) 0.077(8) 0.067(7) 0.026(6) 0.031(6) 0.046(7)
C27 0.139(13) 0.044(6) 0.078(9) 0.007(6) 0.068(10) 0.005(8)
C28 0.071(8) 0.055(7) 0.053(7) -0.012(5) 0.026(6) -0.017(6)
C29 0.108(11) 0.052(7) 0.119(12) 0.014(7) 0.071(10) 0.011(8)
C30 0.125(12) 0.035(6) 0.125(12) 0.012(7) 0.086(11) 0.004(7)
C31 0.089(10) 0.058(7) 0.102(10) -0.001(7) 0.066(9) 0.002(7)
C32 0.093(10) 0.054(7) 0.105(10) -0.008(7) 0.053(9) -0.023(7)
C33 0.061(7) 0.078(8) 0.091(9) 0.000(7) 0.039(7) -0.004(7)
C34 0.074(8) 0.036(5) 0.095(9) -0.012(5) 0.056(7) -0.014(5)
C35 0.044(6) 0.039(5) 0.054(6) -0.002(4) 0.034(5) 0.001(5)
C36 0.113(10) 0.021(5) 0.056(7) -0.007(4) 0.057(7) -0.005(6)
C37 0.075(7) 0.027(5) 0.057(7) 0.012(4) 0.042(6) 0.010(5)
C38 0.051(6) 0.053(6) 0.052(6) 0.014(5) 0.017(5) 0.007(5)
C39 0.068(7) 0.071(7) 0.046(7) 0.009(6) 0.015(6) 0.009(6)
C40 0.048(7) 0.099(9) 0.072(8) 0.051(7) 0.016(6) 0.021(7)
C41 0.047(6) 0.076(8) 0.060(7) 0.007(6) 0.019(6) -0.009(6)
C42 0.049(7) 0.103(10) 0.081(9) 0.021(8) 0.014(7) -0.010(7)
C43 0.058(8) 0.121(11) 0.046(7) 0.004(7) -0.001(6) -0.016(8)
C44 0.056(7) 0.079(8) 0.045(6) -0.004(6) 0.016(6) -0.017(6)
C45 0.062(8) 0.096(9) 0.044(7) -0.019(6) 0.010(6) -0.030(7)
C46 0.077(8) 0.070(7) 0.073(8) -0.034(7) 0.043(7) -0.026(7)
C47 0.051(6) 0.053(6) 0.048(6) -0.010(5) 0.021(5) -0.012(5)
C48 0.028(5) 0.056(6) 0.049(6) -0.018(5) 0.015(5) -0.019(4)
C49 0.042(6) 0.070(7) 0.036(6) 0.001(5) 0.018(5) -0.019(5)
C50 0.027(5) 0.069(7) 0.020(5) 0.010(4) -0.005(4) 0.000(5)
N3 0.049(5) 0.055(5) 0.057(5) 0.001(4) 0.030(4) 0.000(4)
C51 0.057(6) 0.056(6) 0.071(7) 0.011(5) 0.038(6) 0.005(5)
C52 0.082(8) 0.081(8) 0.100(9) 0.028(7) 0.060(8) 0.030(7)
C53 0.115(11) 0.068(7) 0.135(12) 0.042(8) 0.084(10) 0.039(8)
C54 0.128(8) 0.121(7) 0.131(8) 0.011(6) 0.052(6) 0.022(6)
C55 0.050(6) 0.060(6) 0.059(6) 0.000(5) 0.028(6) 0.007(5)
C56 0.055(6) 0.043(5) 0.070(7) -0.011(5) 0.027(6) -0.005(5)
C57 0.068(8) 0.068(7) 0.092(9) -0.022(7) 0.029(7) 0.009(6)
C58 0.097(9) 0.051(6) 0.076(8) 0.002(6) 0.022(7) 0.004(6)
C59 0.062(6) 0.054(5) 0.052(6) -0.001(5) 0.043(6) 0.003(5)
C60 0.059(7) 0.078(7) 0.059(7) -0.009(6) 0.029(6) -0.011(6)
C61 0.064(7) 0.060(6) 0.087(9) -0.002(6) 0.035(7) 0.006(6)
C62 0.063(8) 0.092(9) 0.112(11) -0.005(8) 0.009(8) -0.012(7)
C63 0.051(6) 0.064(6) 0.075(8) 0.001(6) 0.037(6) -0.005(5)
C64 0.078(9) 0.094(9) 0.076(8) -0.012(7) 0.032(7) -0.022(7)
C65 0.080(9) 0.108(10) 0.092(9) -0.009(8) 0.054(8) -0.008(8)
C66 0.073(10) 0.124(12) 0.150(14) -0.034(11) 0.031(10) -0.031(10)

loop_
_atom_type_symbol
_atom_type_description
_atom_type_scat_dispersion_real
_atom_type_scat_dispersion_imag
_atom_type_scat_source
C C 0.0033 0.0016 'International Tables Vol C Tables 4.2.6.8 and 6.1.1.4'
H H 0.0000 0.0000 'International Tables Vol C Tables 4.2.6.8 and 6.1.1.4'
N N 0.0061 0.0033 'International Tables Vol C Tables 4.2.6.8 and 6.1.1.4'
F F 0.0171 0.0103 'International Tables Vol C Tables 4.2.6.8 and 6.1.1.4'
Pt Pt -1.7033 8.3905 'International Tables Vol C Tables 4.2.6.8 and 6.1.1.4'
Tl Tl -2.8358 9.6688 'International Tables Vol C Tables 4.2.6.8 and 6.1.1.4'
Cl Cl 0.1484 0.1585 'International Tables Vol C Tables 4.2.6.8 and 6.1.1.4'

loop_
_geom_angle_atom_site_label_1
_geom_angle_atom_site_label_2
_geom_angle_atom_site_label_3
_geom_angle
C1 Pt1 C7 89.5(4)
C1 Pt1 C35 94.4(4)
C7 Pt1 C35 173.0(4)
C1 Pt1 N1 175.5(3)
C7 Pt1 N1 94.8(3)
C35 Pt1 N1 81.2(3)
C1 Pt1 Tl 101.6(3)
C7 Pt1 Tl 96.2(2)
C35 Pt1 Tl 88.7(2)
N1 Pt1 Tl 79.48(18)
C13 Pt2 C19 90.8(3)
C13 Pt2 C48 93.8(4)
C19 Pt2 C48 172.6(3)
C13 Pt2 N2 174.0(3)
C19 Pt2 N2 95.2(3)
C48 Pt2 N2 80.3(4)
C13 Pt2 Tl 102.3(2)
C19 Pt2 Tl 97.9(2)
C48 Pt2 Tl 86.8(2)
N2 Pt2 Tl 77.44(16)
Pt1 Tl Pt2 150.652(19)
C25 N1 C37 118.5(9)
C25 N1 Pt1 130.1(6)
C37 N1 Pt1 111.4(7)
C38 N2 C50 121.9(8)
C38 N2 Pt2 125.2(7)
C50 N2 Pt2 112.6(6)
C2 C1 C6 112.6(10)
C2 C1 Pt1 126.5(7)
C6 C1 Pt1 120.9(9)
F1 C2 C3 115.9(12)
F1 C2 C1 119.2(10)
C3 C2 C1 124.9(11)
C4 C3 C2 118.7(13)
C4 C3 F2 121.3(14)
C2 C3 F2 119.9(14)
C3 C4 C5 120.9(12)
C3 C4 F3 119.3(16)
C5 C4 F3 119.8(14)
F4 C5 C6 122.6(14)
F4 C5 C4 118.6(14)
C6 C5 C4 118.8(12)
F5 C6 C5 116.5(11)
F5 C6 C1 119.6(10)
C5 C6 C1 123.9(12)
C12 C7 C8 113.8(9)
C12 C7 Pt1 125.2(8)
C8 C7 Pt1 120.9(6)
F6 C8 C9 116.9(9)
F6 C8 C7 118.7(9)
C9 C8 C7 124.3(9)
F7 C9 C8 119.8(9)
F7 C9 C10 121.7(9)
C8 C9 C10 118.6(10)
F8 C10 C11 121.4(9)
F8 C10 C9 119.0(10)
C11 C10 C9 119.6(10)
C10 C11 F9 120.7(10)
C10 C11 C12 121.2(9)
F9 C11 C12 118.1(10)
F10 C12 C7 119.5(10)
F10 C12 C11 118.1(8)
C7 C12 C11 122.4(10)
C18 C13 C14 113.2(8)
C18 C13 Pt2 124.2(7)
C14 C13 Pt2 122.6(7)
C15 C14 F11 119.1(9)
C15 C14 C13 122.7(9)
F11 C14 C13 118.2(8)
C14 C15 C16 121.9(10)
C14 C15 F12 118.2(11)
C16 C15 F12 119.8(11)
F13 C16 C17 120.7(12)
F13 C16 C15 121.2(12)
C17 C16 C15 118.1(11)
C16 C17 F14 118.7(11)
C16 C17 C18 119.5(10)
F14 C17 C18 121.9(10)
C13 C18 F15 120.0(8)
C13 C18 C17 124.7(9)
F15 C18 C17 115.3(8)
C24 C19 C20 111.6(7)
C24 C19 Pt2 123.0(5)
C20 C19 Pt2 125.5(6)
C21 C20 F16 117.8(7)
C21 C20 C19 124.4(8)
F16 C20 C19 117.8(8)
C20 C21 F17 120.5(8)
C20 C21 C22 118.9(8)
F17 C21 C22 120.6(8)
C23 C22 F18 121.1(9)
C23 C22 C21 121.1(9)
F18 C22 C21 117.8(9)
F19 C23 C22 119.6(9)
F19 C23 C24 122.9(8)
C22 C23 C24 117.5(8)
C19 C24 F20 119.4(7)
C19 C24 C23 126.4(7)
F20 C24 C23 114.2(7)
N1 C25 C26 120.3(10)
C27 C26 C25 123.3(12)
C26 C27 C28 119.4(12)
C27 C28 C29 125.9(12)
C27 C28 C37 116.4(10)
C29 C28 C37 117.7(11)
C30 C29 C28 124.3(12)
C29 C30 C31 116.8(11)
C36 C31 C32 118.8(11)
C36 C31 C30 120.5(13)
C32 C31 C30 120.7(12)
C33 C32 C31 121.7(11)
C32 C33 C34 117.8(11)
C35 C34 C33 122.0(10)
C34 C35 C36 119.2(9)
C34 C35 Pt1 130.2(7)
C36 C35 Pt1 110.4(7)
C31 C36 C37 121.7(10)
C31 C36 C35 120.5(12)
C37 C36 C35 117.8(8)
N1 C37 C36 118.9(8)
N1 C37 C28 122.0(10)
C36 C37 C28 119.1(9)
N2 C38 C39 118.5(10)
C40 C39 C38 119.0(10)
C41 C40 C39 121.5(10)
C40 C41 C50 117.5(11)
C40 C41 C42 125.0(12)
C50 C41 C42 117.4(11)
C43 C42 C41 119.7(12)
C42 C43 C44 124.6(12)
C43 C44 C45 125.9(11)
C43 C44 C49 117.7(11)
C45 C44 C49 116.4(10)
C46 C45 C44 120.7(10)
C45 C46 C47 120.5(10)
C46 C47 C48 122.2(10)
C49 C48 C47 115.9(8)
C49 C48 Pt2 113.1(7)
C47 C48 Pt2 130.9(8)
C48 C49 C44 124.2(9)
C48 C49 C50 117.4(8)
C44 C49 C50 118.3(9)
N2 C50 C41 121.4(9)
N2 C50 C49 116.4(8)
C41 C50 C49 122.1(9)
C51 N3 C59 110.6(7)
C51 N3 C63 111.5(8)
C59 N3 C63 108.4(6)
C51 N3 C55 106.1(6)
C59 N3 C55 110.6(7)
C63 N3 C55 109.7(7)
C52 C51 N3 115.3(7)
C53 C52 C51 114.2(8)
C52 C53 C54 115.3(9)
C56 C55 N3 114.5(7)
C57 C56 C55 111.2(8)
C56 C57 C58 114.8(9)
C60 C59 N3 115.3(6)
C61 C60 C59 112.3(8)
C60 C61 C62 112.9(9)
N3 C63 C64 114.1(7)
C63 C64 C65 110.7(8)
C66 C65 C64 113.4(10)
Cl2 C67 Cl1 111.9(6)
Cl3 C68 Cl4 109.6(6)

loop_
_geom_bond_atom_site_label_1
_geom_bond_atom_site_label_2
_geom_bond_distance
Pt1 C1 2.021(10)
Pt1 C7 2.051(10)
Pt1 C35 2.068(9)
Pt1 N1 2.104(8)
Pt1 Tl 2.8815(4)
Pt2 C13 2.031(8)
Pt2 C19 2.047(8)
Pt2 C48 2.051(8)
Pt2 N2 2.106(7)
Pt2 Tl 2.9432(4)
F1 C2 1.342(11)
F2 C3 1.357(14)
F3 C4 1.375(12)
F4 C5 1.342(12)
F5 C6 1.346(13)
F6 C8 1.339(9)
F7 C9 1.316(11)
F8 C10 1.314(10)
F9 C11 1.355(10)
F10 C12 1.347(10)
F11 C14 1.363(10)
F12 C15 1.374(12)
F13 C16 1.337(12)
F14 C17 1.348(11)
F15 C18 1.372(10)
F16 C20 1.355(9)
F17 C21 1.353(9)
F18 C22 1.369(10)
F19 C23 1.328(10)
F20 C24 1.375(9)
N1 C25 1.341(12)
N1 C37 1.356(11)
N2 C38 1.359(11)
N2 C50 1.368(11)
C1 C2 1.384(14)
C1 C6 1.418(13)
C2 C3 1.355(16)
C3 C4 1.351(17)
C4 C5 1.369(18)
C5 C6 1.347(16)
C7 C12 1.379(12)
C7 C8 1.422(13)
C8 C9 1.382(13)
C9 C10 1.388(13)
C10 C11 1.345(14)
C11 C12 1.411(14)
C13 C18 1.366(11)
C13 C14 1.392(12)
C14 C15 1.352(14)
C15 C16 1.354(16)
C16 C17 1.346(15)
C17 C18 1.379(14)
C19 C24 1.373(11)
C19 C20 1.431(11)
C20 C21 1.341(12)
C21 C22 1.392(12)
C22 C23 1.337(12)
C23 C24 1.390(12)
C25 C26 1.360(12)
C26 C27 1.340(14)
C27 C28 1.373(16)
C28 C29 1.402(15)
C28 C37 1.442(13)
C29 C30 1.369(17)
C30 C31 1.454(15)
C31 C36 1.378(14)
C31 C32 1.391(16)
C32 C33 1.375(15)
C33 C34 1.425(13)
C34 C35 1.327(13)
C35 C36 1.426(12)
C36 C37 1.392(14)
C38 C39 1.412(13)
C39 C40 1.406(15)
C40 C41 1.380(15)
C41 C50 1.388(13)
C41 C42 1.417(15)
C42 C43 1.361(15)
C43 C44 1.365(15)
C44 C45 1.413(14)
C44 C49 1.416(13)
C45 C46 1.370(14)
C46 C47 1.384(13)
C47 C48 1.401(12)
C48 C49 1.385(12)
C49 C50 1.431(13)
N3 C51 1.515(11)
N3 C59 1.524(11)
N3 C63 1.530(11)
N3 C55 1.537(10)
C51 C52 1.503(12)
C52 C53 1.483(13)
C53 C54 1.515(15)
C55 C56 1.495(12)
C56 C57 1.489(11)
C57 C58 1.505(13)
C59 C60 1.501(12)
C60 C61 1.501(14)
C61 C62 1.523(14)
C63 C64 1.541(14)
C64 C65 1.568(14)
C65 C66 1.479(16)
Cl1 C67 1.722(7)
Cl2 C67 1.716(7)
Cl3 C68 1.729(7)
Cl4 C68 1.741(7)
